data_4314812
loop_
_publ_author_name
'Jibin Sun'
'Sarah E. Shaner'
'Marya K. Jones'
'Daniel C. O'Hanlon'
'Jeffrey S. Mugridge'
'Michael D. Hopkins'

_publ_section_title
;
 Synthesis, Structures, Bonding, and Redox Chemistry of Ditungsten
 Butadiyne Complexes with W\\tbC-C\\tbW Backbones
;
_journal_name_full 'Inorganic Chemistry'
_journal_page_first 1687
_journal_page_last 1698
_journal_paper_doi 10.1021/ic902088x
_journal_volume 49
_journal_year 2010
_chemical_formula_sum 'C28.5 H69.25 Cl8 P8 W2'
_chemical_formula_weight 1311.15
_chemical_name_systematic
; 
 ? 
;
_space_group_IT_number 19
_symmetry_space_group_name_Hall 'P 2ac 2ab'
_symmetry_space_group_name_H-M 'P 21 21 21'
_atom_sites_solution_hydrogens geom
_atom_sites_solution_primary direct
_atom_sites_solution_secondary difmap
_audit_creation_method SHELXL-97
_cell_angle_alpha 90.00
_cell_angle_beta 90.00
_cell_angle_gamma 90.00
_cell_formula_units_Z 4
_cell_length_a 15.733(3)
_cell_length_b 16.348(3)
_cell_length_c 19.759(4)
_cell_measurement_reflns_used 1024
_cell_measurement_temperature 100(2)
_cell_measurement_theta_max 25.03
_cell_measurement_theta_min 1.62
_cell_volume 5082.1(17)
_computing_structure_refinement 'SHELXL-97 (Sheldrick, 1997)'
_computing_structure_solution 'SHELXS-97 (Sheldrick, 1990)'
_diffrn_ambient_temperature 100(2)
_diffrn_measured_fraction_theta_full 1.000
_diffrn_measured_fraction_theta_max 1.000
_diffrn_radiation_monochromator graphite
_diffrn_radiation_source 'fine-focus sealed tube'
_diffrn_radiation_type MoK\a
_diffrn_radiation_wavelength 0.71073
_diffrn_reflns_av_R_equivalents 0.0460
_diffrn_reflns_av_sigmaI/netI 0.0405
_diffrn_reflns_limit_h_max 18
_diffrn_reflns_limit_h_min -18
_diffrn_reflns_limit_k_max 19
_diffrn_reflns_limit_k_min -19
_diffrn_reflns_limit_l_max 23
_diffrn_reflns_limit_l_min -23
_diffrn_reflns_number 49429
_diffrn_reflns_theta_full 25.03
_diffrn_reflns_theta_max 25.03
_diffrn_reflns_theta_min 1.62
_exptl_absorpt_coefficient_mu 5.216
_exptl_absorpt_correction_T_max 0.7805
_exptl_absorpt_correction_T_min 0.2625
_exptl_absorpt_correction_type multi-scan
_exptl_absorpt_process_details
;
absorption corrections were made based on correspondance of
equivalent intensities usingprogram SADABS (G. Sheldrick, Bruker 
Analytical X-ray Systems, Madison, WI)
;
_exptl_crystal_density_diffrn 1.714
_exptl_crystal_density_method 'not measured'
_exptl_crystal_F_000 2579
_exptl_crystal_size_max 0.35
_exptl_crystal_size_mid 0.30
_exptl_crystal_size_min 0.05
_refine_diff_density_max 1.845
_refine_diff_density_min -0.865
_refine_diff_density_rms 0.138
_refine_ls_abs_structure_details 'Flack H D (1983), Acta Cryst. A39, 876-881'
_refine_ls_abs_structure_Flack 0.017(7)
_refine_ls_extinction_method none
_refine_ls_goodness_of_fit_ref 1.016
_refine_ls_hydrogen_treatment constr
_refine_ls_matrix_type full
_refine_ls_number_parameters 436
_refine_ls_number_reflns 8972
_refine_ls_number_restraints 0
_refine_ls_restrained_S_all 1.016
_refine_ls_R_factor_all 0.0404
_refine_ls_R_factor_gt 0.0376
_refine_ls_shift/su_max 1.017
_refine_ls_shift/su_mean 0.096
_refine_ls_structure_factor_coef Fsqd
_refine_ls_weighting_details 'calc w=1/[\s^2^(Fo^2^)+(0.0488P)^2^+0.6378P] where P=(Fo^2^+2Fc^2^)/3'
_refine_ls_weighting_scheme calc
_refine_ls_wR_factor_gt 0.0862
_refine_ls_wR_factor_ref 0.0878
_reflns_number_gt 8496
_reflns_number_total 8972
_reflns_threshold_expression >2sigma(I)
_cod_data_source_file ic902088x_si_002_1.cif
_cod_data_source_block Cl(dmpe)2WCCW(dmpe)2Cl+3CH2Cl2
_cod_original_cell_volume 5082.2(16)
_cod_original_formula_sum 'C28.50 H69.25 Cl8 P8 W2'
_cod_database_code 4314812

loop_
_symmetry_equiv_pos_as_xyz
'x, y, z'
'-x+1/2, -y, z+1/2'
'-x, y+1/2, -z+1/2'
'x+1/2, -y+1/2, -z'

loop_
_atom_site_label
_atom_site_type_symbol
_atom_site_fract_x
_atom_site_fract_y
_atom_site_fract_z
_atom_site_U_iso_or_equiv
_atom_site_adp_type
_atom_site_occupancy
_atom_site_symmetry_multiplicity
_atom_site_calc_flag
_atom_site_refinement_flags
_atom_site_disorder_assembly
_atom_site_disorder_group
C1 C 0.9463(5) 1.2042(5) 0.9082(4) 0.042(2) Uani 1 1 d . . .
H1A H 0.9638 1.2588 0.9233 0.063 Uiso 1 1 calc R . .
H1B H 0.9033 1.1826 0.9393 0.063 Uiso 1 1 calc R . .
H1C H 0.9223 1.2079 0.8625 0.063 Uiso 1 1 calc R . .
C2 C 1.1157(6) 1.2039(5) 0.8683(5) 0.049(2) Uani 1 1 d . . .
H2A H 1.0982 1.2171 0.8219 0.073 Uiso 1 1 calc R . .
H2B H 1.1706 1.1756 0.8673 0.073 Uiso 1 1 calc R . .
H2C H 1.1210 1.2545 0.8946 0.073 Uiso 1 1 calc R . .
C3 C 1.0697(6) 1.1404(5) 0.9969(4) 0.049(2) Uani 1 1 d . . .
H3A H 1.1316 1.1304 1.0000 0.059 Uiso 1 1 calc R . .
H3B H 1.0577 1.1951 1.0162 0.059 Uiso 1 1 calc R . .
C4 C 1.0224(6) 1.0756(5) 1.0370(4) 0.043(2) Uani 1 1 d . . .
H4A H 0.9616 1.0908 1.0409 0.052 Uiso 1 1 calc R . .
H4B H 1.0465 1.0715 1.0831 0.052 Uiso 1 1 calc R . .
C5 C 1.1350(5) 0.9390(5) 1.0266(4) 0.0348(19) Uani 1 1 d . . .
H5A H 1.1315 0.9349 1.0760 0.052 Uiso 1 1 calc R . .
H5B H 1.1800 0.9777 1.0142 0.052 Uiso 1 1 calc R . .
H5C H 1.1479 0.8851 1.0074 0.052 Uiso 1 1 calc R . .
C6 C 0.9601(6) 0.9112(6) 1.0393(5) 0.056(3) Uani 1 1 d . . .
H6A H 0.9651 0.8547 1.0232 0.084 Uiso 1 1 calc R . .
H6B H 0.9017 0.9304 1.0324 0.084 Uiso 1 1 calc R . .
H6C H 0.9740 0.9134 1.0876 0.084 Uiso 1 1 calc R . .
C7 C 1.1205(6) 0.7908(6) 0.8713(6) 0.057(3) Uani 1 1 d . . .
H7A H 1.1104 0.7798 0.9194 0.085 Uiso 1 1 calc R . .
H7B H 1.1747 0.8195 0.8660 0.085 Uiso 1 1 calc R . .
H7C H 1.1224 0.7389 0.8465 0.085 Uiso 1 1 calc R . .
C8 C 0.9449(6) 0.7880(6) 0.8422(6) 0.072(4) Uani 1 1 d . . .
H8A H 0.8940 0.8170 0.8267 0.108 Uiso 1 1 calc R . .
H8B H 0.9368 0.7701 0.8891 0.108 Uiso 1 1 calc R . .
H8C H 0.9549 0.7403 0.8133 0.108 Uiso 1 1 calc R . .
C9 C 1.0623(9) 0.8477(6) 0.7472(5) 0.079(4) Uani 1 1 d . . .
H9A H 1.1248 0.8511 0.7424 0.095 Uiso 1 1 calc R . .
H9B H 1.0438 0.7939 0.7294 0.095 Uiso 1 1 calc R . .
C10 C 1.0236(9) 0.9113(6) 0.7081(5) 0.076(4) Uani 1 1 d . . .
H10A H 0.9634 0.8968 0.6998 0.091 Uiso 1 1 calc R . .
H10B H 1.0525 0.9145 0.6637 0.091 Uiso 1 1 calc R . .
C11 C 1.1206(6) 1.0576(7) 0.7093(5) 0.060(3) Uani 1 1 d . . .
H11A H 1.1121 1.0597 0.6602 0.090 Uiso 1 1 calc R . .
H11B H 1.1706 1.0240 0.7195 0.090 Uiso 1 1 calc R . .
H11C H 1.1294 1.1131 0.7267 0.090 Uiso 1 1 calc R . .
C12 C 0.9411(6) 1.0656(6) 0.7036(4) 0.045(2) Uani 1 1 d . . .
H12A H 0.9472 1.1249 0.7092 0.068 Uiso 1 1 calc R . .
H12B H 0.8863 1.0480 0.7221 0.068 Uiso 1 1 calc R . .
H12C H 0.9438 1.0518 0.6554 0.068 Uiso 1 1 calc R . .
C13 C 0.8999(4) 0.9961(4) 0.8690(3) 0.0267(15) Uani 1 1 d . . .
C14 C 0.8105(4) 0.9929(4) 0.8644(3) 0.0258(14) Uani 1 1 d . . .
C15 C 0.7611(7) 1.1849(8) 0.7801(9) 0.112(6) Uani 1 1 d . . .
H15A H 0.7392 1.2362 0.7613 0.168 Uiso 1 1 calc R . .
H15B H 0.7940 1.1560 0.7455 0.168 Uiso 1 1 calc R . .
H15C H 0.7977 1.1968 0.8190 0.168 Uiso 1 1 calc R . .
C16 C 0.5850(8) 1.1599(11) 0.7715(13) 0.231(15) Uani 1 1 d . . .
H16A H 0.5798 1.2184 0.7818 0.346 Uiso 1 1 calc R . .
H16B H 0.5360 1.1306 0.7903 0.346 Uiso 1 1 calc R . .
H16C H 0.5867 1.1522 0.7224 0.346 Uiso 1 1 calc R . .
C17 C 0.6460(12) 1.2004(10) 0.8777(9) 0.044(4) Uiso 0.48 1 d P . .
H17A H 0.6592 1.2566 0.8625 0.053 Uiso 0.48 1 calc PR . .
H17B H 0.5843 1.1972 0.8870 0.053 Uiso 0.48 1 calc PR . .
C18 C 0.6950(14) 1.1821(12) 0.9422(11) 0.072(6) Uiso 0.54 1 d P . .
H18A H 0.6727 1.2169 0.9792 0.086 Uiso 0.54 1 calc PR . .
H18B H 0.7556 1.1962 0.9353 0.086 Uiso 0.54 1 calc PR . .
C19 C 0.5903(7) 1.0814(8) 1.0149(5) 0.075(4) Uani 1 1 d . . .
H19A H 0.6029 1.1131 1.0558 0.112 Uiso 1 1 calc R . .
H19B H 0.5650 1.0288 1.0277 0.112 Uiso 1 1 calc R . .
H19C H 0.5503 1.1118 0.9864 0.112 Uiso 1 1 calc R . .
C20 C 0.7729(8) 1.0844(14) 1.0166(7) 0.178(11) Uani 1 1 d . . .
H20A H 0.7770 1.1435 1.0242 0.267 Uiso 1 1 calc R . .
H20B H 0.8238 1.0654 0.9928 0.267 Uiso 1 1 calc R . .
H20C H 0.7684 1.0563 1.0602 0.267 Uiso 1 1 calc R . .
C21 C 0.7046(15) 0.9722(13) 1.0432(11) 0.040(5) Uiso 0.36 1 d P . .
H21A H 0.7662 0.9614 1.0479 0.048 Uiso 0.36 1 calc PR . .
H21B H 0.6835 0.9922 1.0874 0.048 Uiso 0.36 1 calc PR . .
C22 C 0.6623(19) 0.8981(16) 1.0266(14) 0.049(7) Uiso 0.33 1 d P . .
H22A H 0.6005 0.9050 1.0345 0.059 Uiso 0.33 1 calc PR . .
H22B H 0.6828 0.8541 1.0569 0.059 Uiso 0.33 1 calc PR . .
C23 C 0.7599(8) 0.8176(11) 0.9685(10) 0.169(10) Uani 1 1 d . . .
H23A H 0.7645 0.8465 1.0119 0.254 Uiso 1 1 calc R . .
H23B H 0.8143 0.8207 0.9445 0.254 Uiso 1 1 calc R . .
H23C H 0.7453 0.7602 0.9768 0.254 Uiso 1 1 calc R . .
C24 C 0.5877(8) 0.8156(10) 0.9413(10) 0.179(11) Uani 1 1 d . . .
H24A H 0.5881 0.7996 0.9891 0.269 Uiso 1 1 calc R . .
H24B H 0.5797 0.7670 0.9130 0.269 Uiso 1 1 calc R . .
H24C H 0.5410 0.8542 0.9332 0.269 Uiso 1 1 calc R . .
C25 C 0.6896(11) 0.7726(9) 0.8513(8) 0.042(4) Uiso 0.53 1 d P . .
H25A H 0.7497 0.7627 0.8386 0.050 Uiso 0.53 1 calc PR . .
H25B H 0.6660 0.7212 0.8700 0.050 Uiso 0.53 1 calc PR . .
C26 C 0.6377(11) 0.7992(10) 0.7876(8) 0.039(4) Uiso 0.49 1 d P . .
H26A H 0.5762 0.7983 0.7981 0.047 Uiso 0.49 1 calc PR . .
H26B H 0.6483 0.7604 0.7501 0.047 Uiso 0.49 1 calc PR . .
C27 C 0.7636(5) 0.8820(6) 0.7124(5) 0.052(3) Uani 1 1 d . . .
H27A H 0.7455 0.8502 0.6729 0.078 Uiso 1 1 calc R . .
H27B H 0.7999 0.8482 0.7414 0.078 Uiso 1 1 calc R . .
H27C H 0.7955 0.9302 0.6973 0.078 Uiso 1 1 calc R . .
C28 C 0.5929(10) 0.8959(17) 0.7151(11) 0.29(2) Uani 1 1 d . . .
H28A H 0.6046 0.9103 0.6679 0.435 Uiso 1 1 calc R . .
H28B H 0.5449 0.9284 0.7317 0.435 Uiso 1 1 calc R . .
H28C H 0.5789 0.8376 0.7181 0.435 Uiso 1 1 calc R . .
C29 C 0.6388(17) 1.0033(17) 0.6966(14) 0.092(8) Uiso 0.44 1 d P . .
H29A H 0.6483 0.9835 0.6499 0.110 Uiso 0.44 1 calc PR . .
H29B H 0.5768 1.0113 0.7019 0.110 Uiso 0.44 1 calc PR . .
C30 C 0.6790(19) 1.0847(18) 0.7020(15) 0.083(9) Uiso 0.44 1 d P . .
H30A H 0.6481 1.1245 0.6734 0.099 Uiso 0.44 1 calc PR . .
H30B H 0.7386 1.0819 0.6861 0.099 Uiso 0.44 1 calc PR . .
C31 C 0.3599(7) 0.8877(5) 0.9382(5) 0.054(3) Uani 1 1 d . . .
H31A H 0.4027 0.9259 0.9196 0.065 Uiso 1 1 calc R . .
H31B H 0.3036 0.9143 0.9345 0.065 Uiso 1 1 calc R . .
C32 C 0.8546(9) 0.3805(6) 0.0696(6) 0.074(3) Uani 1 1 d . . .
H32A H 0.9030 0.4154 0.0835 0.089 Uiso 1 1 calc R . .
H32B H 0.8042 0.3983 0.0957 0.089 Uiso 1 1 calc R . .
C33 C 0.3494(6) 0.9745(7) 0.7529(5) 0.071(3) Uani 1 1 d . . .
H33A H 0.4022 0.9542 0.7745 0.085 Uiso 1 1 calc R . .
H33B H 0.3036 0.9724 0.7872 0.085 Uiso 1 1 calc R . .
Cl1 Cl 1.18276(10) 0.99860(12) 0.86887(8) 0.0331(4) Uani 1 1 d . . .
Cl2 Cl 0.52884(11) 0.99224(12) 0.86453(9) 0.0377(4) Uani 1 1 d . . .
Cl3 Cl 0.35947(19) 0.79701(18) 0.88818(15) 0.0683(8) Uani 1 1 d . . .
Cl4 Cl 0.3820(2) 0.8711(2) 1.02264(15) 0.0906(11) Uani 1 1 d . . .
Cl5 Cl 0.8773(2) 0.28034(19) 0.09027(16) 0.0763(9) Uani 1 1 d . . .
Cl6 Cl 0.8348(2) 0.3959(2) -0.01689(19) 0.0864(10) Uani 1 1 d . . .
Cl7 Cl 0.3246(2) 0.9137(2) 0.69028(17) 0.0808(9) Uani 1 1 d . . .
Cl8 Cl 0.3655(2) 1.0814(2) 0.72743(17) 0.0895(10) Uani 1 1 d . . .
P1 P 1.03628(14) 1.13776(13) 0.90736(11) 0.0327(5) Uani 1 1 d . . .
P2 P 1.03251(13) 0.97562(12) 0.99281(10) 0.0314(5) Uani 1 1 d . . .
P3 P 1.03400(13) 0.85460(13) 0.83782(11) 0.0336(5) Uani 1 1 d . . .
P4 P 1.02785(14) 1.01323(14) 0.74891(9) 0.0391(5) Uani 1 1 d . . .
P5 P 0.67536(15) 1.12303(16) 0.80632(13) 0.0470(6) Uani 1 1 d . . .
P6 P 0.68575(17) 1.06388(19) 0.96930(14) 0.0616(8) Uani 1 1 d . . .
P7 P 0.68316(18) 0.86162(16) 0.92103(16) 0.0612(8) Uani 1 1 d . . .
P8 P 0.67258(17) 0.9139(2) 0.75882(14) 0.0627(8) Uani 1 1 d . . .
W1 W 1.017362(17) 0.996364(19) 0.870986(12) 0.02561(8) Uani 1 1 d . . .
W2 W 0.693697(17) 0.991293(19) 0.862967(14) 0.02815(9) Uani 1 1 d . . .

loop_
_atom_site_aniso_label
_atom_site_aniso_U_11
_atom_site_aniso_U_22
_atom_site_aniso_U_33
_atom_site_aniso_U_23
_atom_site_aniso_U_13
_atom_site_aniso_U_12
C1 0.035(5) 0.050(5) 0.041(5) -0.002(4) 0.004(4) 0.008(4)
C2 0.048(6) 0.035(4) 0.062(6) 0.002(5) 0.001(6) -0.014(4)
C3 0.072(7) 0.038(5) 0.038(5) -0.013(4) -0.018(5) 0.009(5)
C4 0.061(6) 0.047(5) 0.022(4) -0.015(4) 0.000(4) 0.005(5)
C5 0.026(4) 0.044(5) 0.035(4) 0.000(4) 0.003(3) 0.002(4)
C6 0.049(6) 0.063(7) 0.055(6) 0.007(5) 0.014(5) 0.003(5)
C7 0.048(6) 0.049(5) 0.073(7) -0.021(6) -0.011(6) 0.014(4)
C8 0.047(6) 0.047(6) 0.121(11) -0.008(6) 0.006(6) -0.013(5)
C9 0.143(12) 0.051(7) 0.045(6) -0.019(5) -0.021(7) 0.009(7)
C10 0.139(11) 0.042(6) 0.046(6) -0.022(5) 0.008(7) 0.012(7)
C11 0.051(6) 0.092(8) 0.037(5) 0.035(5) 0.010(4) 0.012(5)
C12 0.040(5) 0.052(6) 0.043(5) 0.008(4) -0.008(4) -0.008(4)
C13 0.022(3) 0.030(4) 0.029(3) -0.016(5) 0.006(3) 0.010(3)
C14 0.029(4) 0.023(3) 0.025(3) -0.013(4) 0.004(3) 0.004(4)
C15 0.038(7) 0.080(9) 0.218(17) 0.076(10) 0.014(9) -0.010(6)
C16 0.023(7) 0.159(16) 0.51(4) 0.22(2) -0.034(14) -0.009(8)
C19 0.061(7) 0.105(10) 0.059(7) -0.030(6) 0.019(6) -0.030(7)
C20 0.050(8) 0.41(3) 0.078(10) -0.119(14) 0.006(7) -0.056(13)
C23 0.050(8) 0.181(18) 0.28(2) 0.142(17) -0.082(11) -0.047(10)
C24 0.059(9) 0.166(16) 0.31(3) 0.193(18) -0.011(12) -0.016(10)
C27 0.036(5) 0.067(7) 0.051(6) -0.019(5) 0.004(4) 0.012(5)
C28 0.070(11) 0.54(5) 0.26(2) -0.35(3) -0.052(14) 0.071(19)
C31 0.037(6) 0.052(5) 0.073(7) 0.026(5) -0.001(5) -0.003(5)
C32 0.065(8) 0.061(7) 0.096(9) -0.023(6) 0.016(7) -0.006(7)
C33 0.034(5) 0.101(9) 0.078(7) 0.043(6) 0.015(5) 0.023(6)
Cl1 0.0250(8) 0.0409(10) 0.0336(8) 0.0003(14) 0.0007(7) 0.0022(9)
Cl2 0.0249(8) 0.0413(10) 0.0470(10) 0.0040(14) 0.0017(8) 0.0025(9)
Cl3 0.0553(16) 0.0834(18) 0.0663(18) -0.0131(14) -0.0075(14) 0.0015(15)
Cl4 0.124(3) 0.097(2) 0.0510(17) -0.0025(16) -0.0054(18) -0.019(2)
Cl5 0.079(2) 0.0738(19) 0.076(2) 0.0020(15) 0.0112(16) -0.0017(16)
Cl6 0.068(2) 0.080(2) 0.112(3) 0.0192(19) 0.0297(19) 0.0212(16)
Cl7 0.076(2) 0.089(2) 0.077(2) -0.0072(17) 0.0219(17) 0.0041(17)
Cl8 0.086(2) 0.106(2) 0.077(2) -0.0234(18) -0.0013(18) -0.024(2)
P1 0.0315(12) 0.0335(11) 0.0331(11) -0.0016(9) 0.0031(9) 0.0011(9)
P2 0.0297(10) 0.0342(12) 0.0301(10) 0.0010(8) 0.0042(8) 0.0013(9)
P3 0.0293(11) 0.0339(11) 0.0377(11) -0.0073(9) 0.0012(9) -0.0012(9)
P4 0.0463(12) 0.0437(13) 0.0274(9) -0.0024(10) 0.0000(9) 0.0106(12)
P5 0.0336(13) 0.0521(14) 0.0553(15) 0.0207(12) 0.0010(11) -0.0049(11)
P6 0.0348(14) 0.089(2) 0.0606(17) -0.0372(15) -0.0077(12) 0.0111(14)
P7 0.0467(16) 0.0494(15) 0.088(2) 0.0271(15) -0.0186(14) -0.0016(12)
P8 0.0363(15) 0.103(2) 0.0488(16) -0.0307(16) -0.0006(12) 0.0038(14)
W1 0.02387(15) 0.02896(16) 0.02399(14) -0.00192(17) 0.00112(10) 0.00136(14)
W2 0.02408(15) 0.03138(16) 0.02898(15) -0.00096(17) -0.00058(11) 0.00025(14)

loop_
_atom_type_symbol
_atom_type_description
_atom_type_scat_dispersion_real
_atom_type_scat_dispersion_imag
_atom_type_scat_source
C C 0.0033 0.0016 'International Tables Vol C Tables 4.2.6.8 and 6.1.1.4'
H H 0.0000 0.0000 'International Tables Vol C Tables 4.2.6.8 and 6.1.1.4'
P P 0.1023 0.0942 'International Tables Vol C Tables 4.2.6.8 and 6.1.1.4'
Cl Cl 0.1484 0.1585 'International Tables Vol C Tables 4.2.6.8 and 6.1.1.4'
W W -0.8490 6.8722 'International Tables Vol C Tables 4.2.6.8 and 6.1.1.4'

loop_
_geom_angle_atom_site_label_1
_geom_angle_atom_site_label_2
_geom_angle_atom_site_label_3
_geom_angle
_geom_angle_site_symmetry_1
_geom_angle_site_symmetry_3
_geom_angle_publ_flag
C4 C3 P1 110.1(6) . . ?
C3 C4 P2 109.0(6) . . ?
C10 C9 P3 112.1(8) . . ?
C9 C10 P4 113.8(8) . . ?
C14 C13 W1 176.8(5) . . ?
C13 C14 W2 176.9(5) . . ?
C18 C17 P5 111.1(13) . . ?
C17 C18 P6 112.1(14) . . ?
C22 C21 P6 112.3(17) . . ?
C21 C22 P7 112.4(18) . . ?
C26 C25 P7 108.9(10) . . ?
C25 C26 P8 109.9(11) . . ?
C30 C29 P8 120(2) . . ?
C29 C30 P5 109(2) . . ?
Cl4 C31 Cl3 114.0(5) . . ?
Cl5 C32 Cl6 113.7(6) . . ?
Cl7 C33 Cl8 113.8(6) . . ?
C1 P1 C2 100.8(4) . . ?
C1 P1 C3 101.7(4) . . ?
C2 P1 C3 101.4(5) . . ?
C1 P1 W1 118.9(3) . . ?
C2 P1 W1 121.4(3) . . ?
C3 P1 W1 109.8(3) . . ?
C6 P2 C5 100.3(4) . . ?
C6 P2 C4 102.7(4) . . ?
C5 P2 C4 101.0(4) . . ?
C6 P2 W1 121.4(3) . . ?
C5 P2 W1 119.1(3) . . ?
C4 P2 W1 109.4(3) . . ?
C8 P3 C7 102.6(5) . . ?
C8 P3 C9 101.5(6) . . ?
C7 P3 C9 97.8(5) . . ?
C8 P3 W1 119.2(4) . . ?
C7 P3 W1 121.7(3) . . ?
C9 P3 W1 110.3(3) . . ?
C11 P4 C12 101.6(4) . . ?
C11 P4 C10 101.6(5) . . ?
C12 P4 C10 100.4(5) . . ?
C11 P4 W1 122.0(3) . . ?
C12 P4 W1 118.9(3) . . ?
C10 P4 W1 109.1(4) . . ?
C16 P5 C15 108.6(6) . . ?
C16 P5 C17 82.2(11) . . ?
C15 P5 C17 91.2(8) . . ?
C16 P5 C30 74.8(12) . . ?
C15 P5 C30 82.3(10) . . ?
C17 P5 C30 152.5(10) . . ?
C16 P5 W2 126.9(5) . . ?
C15 P5 W2 123.3(4) . . ?
C17 P5 W2 105.5(5) . . ?
C30 P5 W2 100.3(8) . . ?
C20 P6 C19 111.9(6) . . ?
C20 P6 C18 84.2(9) . . ?
C19 P6 C18 92.4(8) . . ?
C20 P6 C21 69.2(9) . . ?
C19 P6 C21 83.2(8) . . ?
C18 P6 C21 148.8(9) . . ?
C20 P6 W2 122.4(5) . . ?
C19 P6 W2 124.4(4) . . ?
C18 P6 W2 103.7(6) . . ?
C21 P6 W2 104.2(6) . . ?
C23 P7 C24 107.9(6) . . ?
C23 P7 C25 92.1(9) . . ?
C24 P7 C25 83.5(9) . . ?
C23 P7 C22 72.2(10) . . ?
C24 P7 C22 76.6(10) . . ?
C25 P7 C22 149.0(9) . . ?
C23 P7 W2 126.0(5) . . ?
C24 P7 W2 123.5(4) . . ?
C25 P7 W2 107.9(5) . . ?
C22 P7 W2 102.9(7) . . ?
C28 P8 C27 107.9(6) . . ?
C28 P8 C26 76.3(12) . . ?
C27 P8 C26 95.2(6) . . ?
C28 P8 C29 65.0(12) . . ?
C27 P8 C29 96.5(9) . . ?
C26 P8 C29 141.3(10) . . ?
C28 P8 W2 132.8(5) . . ?
C27 P8 W2 118.5(3) . . ?
C26 P8 W2 106.2(5) . . ?
C29 P8 W2 100.2(8) . . ?
C13 W1 P3 95.7(2) . . ?
C13 W1 P4 92.70(19) . . ?
P3 W1 P4 80.38(8) . . ?
C13 W1 P1 97.5(2) . . ?
P3 W1 P1 166.71(8) . . ?
P4 W1 P1 100.16(8) . . ?
C13 W1 P2 96.78(19) . . ?
P3 W1 P2 97.08(7) . . ?
P4 W1 P2 170.40(7) . . ?
P1 W1 P2 80.17(7) . . ?
C13 W1 Cl1 177.8(2) . . ?
P3 W1 Cl1 84.32(7) . . ?
P4 W1 Cl1 85.10(6) . . ?
P1 W1 Cl1 82.50(7) . . ?
P2 W1 Cl1 85.43(6) . . ?
C14 W2 P7 94.2(2) . . ?
C14 W2 P6 91.80(19) . . ?
P7 W2 P6 90.83(12) . . ?
C14 W2 P5 96.5(2) . . ?
P7 W2 P5 169.24(9) . . ?
P6 W2 P5 87.67(11) . . ?
C14 W2 P8 99.01(19) . . ?
P7 W2 P8 86.35(11) . . ?
P6 W2 P8 169.00(9) . . ?
P5 W2 P8 93.12(11) . . ?
C14 W2 Cl2 178.06(19) . . ?
P7 W2 Cl2 86.04(8) . . ?
P6 W2 Cl2 86.27(8) . . ?
P5 W2 Cl2 83.23(7) . . ?
P8 W2 Cl2 82.93(7) . . ?

loop_
_geom_bond_atom_site_label_1
_geom_bond_atom_site_label_2
_geom_bond_distance
_geom_bond_site_symmetry_2
_geom_bond_publ_flag
C1 P1 1.785(8) . ?
C2 P1 1.824(8) . ?
C3 C4 1.517(12) . ?
C3 P1 1.847(8) . ?
C4 P2 1.860(8) . ?
C5 P2 1.845(8) . ?
C6 P2 1.804(9) . ?
C7 P3 1.838(9) . ?
C8 P3 1.777(9) . ?
C9 C10 1.431(14) . ?
C9 P3 1.848(10) . ?
C10 P4 1.852(9) . ?
C11 P4 1.808(9) . ?
C12 P4 1.843(9) . ?
C13 C14 1.411(9) . ?
C13 W1 1.848(6) . ?
C14 W2 1.838(6) . ?
C15 P5 1.763(10) . ?
C16 P5 1.690(13) . ?
C17 C18 1.52(2) . ?
C17 P5 1.950(17) . ?
C18 P6 2.01(2) . ?
C19 P6 1.774(10) . ?
C20 P6 1.693(12) . ?
C21 C22 1.42(3) . ?
C21 P6 2.11(2) . ?
C22 P7 2.19(3) . ?
C23 P7 1.690(12) . ?
C24 P7 1.727(12) . ?
C25 C26 1.56(2) . ?
C25 P7 2.007(15) . ?
C26 P8 2.035(16) . ?
C27 P8 1.778(8) . ?
C28 P8 1.550(14) . ?
C29 C30 1.48(4) . ?
C29 P8 1.98(3) . ?
C30 P5 2.16(3) . ?
C31 Cl4 1.725(10) . ?
C31 Cl3 1.782(10) . ?
C32 Cl5 1.725(11) . ?
C32 Cl6 1.756(12) . ?
C33 Cl7 1.636(12) . ?
C33 Cl8 1.836(11) . ?
Cl1 W1 2.6028(17) . ?
Cl2 W2 2.5938(18) . ?
P1 W1 2.439(2) . ?
P2 W1 2.443(2) . ?
P3 W1 2.423(2) . ?
P4 W1 2.4334(19) . ?
P5 W2 2.444(2) . ?
P6 W2 2.416(3) . ?
P7 W2 2.416(3) . ?
P8 W2 2.438(3) . ?

loop_
_geom_torsion_atom_site_label_1
_geom_torsion_atom_site_label_2
_geom_torsion_atom_site_label_3
_geom_torsion_atom_site_label_4
_geom_torsion
_geom_torsion_site_symmetry_1
_geom_torsion_site_symmetry_2
_geom_torsion_site_symmetry_3
_geom_torsion_site_symmetry_4
_geom_torsion_publ_flag
P1 C3 C4 P2 51.1(8) . . . . ?
P3 C9 C10 P4 43.0(13) . . . . ?
P5 C17 C18 P6 -50.6(17) . . . . ?
P6 C21 C22 P7 47(2) . . . . ?
P7 C25 C26 P8 49.8(13) . . . . ?
P8 C29 C30 P5 -49(3) . . . . ?
C4 C3 P1 C1 87.6(7) . . . . ?
C4 C3 P1 C2 -168.8(7) . . . . ?
C4 C3 P1 W1 -39.2(7) . . . . ?
C3 C4 P2 C6 -171.4(7) . . . . ?
C3 C4 P2 C5 85.3(7) . . . . ?
C3 C4 P2 W1 -41.1(7) . . . . ?
C10 C9 P3 C8 93.9(10) . . . . ?
C10 C9 P3 C7 -161.4(9) . . . . ?
C10 C9 P3 W1 -33.4(10) . . . . ?
C9 C10 P4 C11 96.5(10) . . . . ?
C9 C10 P4 C12 -159.3(10) . . . . ?
C9 C10 P4 W1 -33.5(11) . . . . ?
C18 C17 P5 C16 163.6(15) . . . . ?
C18 C17 P5 C15 -87.7(14) . . . . ?
C18 C17 P5 C30 -163(2) . . . . ?
C18 C17 P5 W2 37.4(14) . . . . ?
C29 C30 P5 C16 -91(2) . . . . ?
C29 C30 P5 C15 157(2) . . . . ?
C29 C30 P5 C17 -125(2) . . . . ?
C29 C30 P5 W2 35(2) . . . . ?
C17 C18 P6 C20 161.3(15) . . . . ?
C17 C18 P6 C19 -86.9(15) . . . . ?
C17 C18 P6 C21 -167.7(15) . . . . ?
C17 C18 P6 W2 39.4(15) . . . . ?
C22 C21 P6 C20 -160(2) . . . . ?
C22 C21 P6 C19 83.9(19) . . . . ?
C22 C21 P6 C18 167.3(18) . . . . ?
C22 C21 P6 W2 -39.9(19) . . . . ?
C26 C25 P7 C23 -169.0(12) . . . . ?
C26 C25 P7 C24 83.3(12) . . . . ?
C26 C25 P7 C22 133.3(18) . . . . ?
C26 C25 P7 W2 -39.9(12) . . . . ?
C21 C22 P7 C23 91(2) . . . . ?
C21 C22 P7 C24 -155(2) . . . . ?
C21 C22 P7 C25 153.6(15) . . . . ?
C21 C22 P7 W2 -33(2) . . . . ?
C25 C26 P8 C28 -170.0(13) . . . . ?
C25 C26 P8 C27 82.8(11) . . . . ?
C25 C26 P8 C29 -170.1(15) . . . . ?
C25 C26 P8 W2 -39.0(12) . . . . ?
C30 C29 P8 C28 170(3) . . . . ?
C30 C29 P8 C27 -83(2) . . . . ?
C30 C29 P8 C26 170.0(18) . . . . ?
C30 C29 P8 W2 37(2) . . . . ?
C8 P3 W1 C13 -15.3(5) . . . . ?
C7 P3 W1 C13 -145.0(5) . . . . ?
C9 P3 W1 C13 101.4(5) . . . . ?
C8 P3 W1 P4 -107.1(5) . . . . ?
C7 P3 W1 P4 123.2(4) . . . . ?
C9 P3 W1 P4 9.7(5) . . . . ?
C8 P3 W1 P1 159.4(5) . . . . ?
C7 P3 W1 P1 29.7(6) . . . . ?
C9 P3 W1 P1 -83.8(5) . . . . ?
C8 P3 W1 P2 82.3(5) . . . . ?
C7 P3 W1 P2 -47.5(4) . . . . ?
C9 P3 W1 P2 -161.0(4) . . . . ?
C8 P3 W1 Cl1 166.9(5) . . . . ?
C7 P3 W1 Cl1 37.2(4) . . . . ?
C9 P3 W1 Cl1 -76.3(5) . . . . ?
C11 P4 W1 C13 156.0(5) . . . . ?
C12 P4 W1 C13 28.0(4) . . . . ?
C10 P4 W1 C13 -86.2(5) . . . . ?
C11 P4 W1 P3 -108.7(4) . . . . ?
C12 P4 W1 P3 123.3(3) . . . . ?
C10 P4 W1 P3 9.2(5) . . . . ?
C11 P4 W1 P1 57.9(4) . . . . ?
C12 P4 W1 P1 -70.1(3) . . . . ?
C10 P4 W1 P1 175.7(5) . . . . ?
C11 P4 W1 Cl1 -23.6(4) . . . . ?
C12 P4 W1 Cl1 -151.6(3) . . . . ?
C10 P4 W1 Cl1 94.2(5) . . . . ?
C1 P1 W1 C13 -10.2(4) . . . . ?
C2 P1 W1 C13 -136.1(4) . . . . ?
C3 P1 W1 C13 106.2(4) . . . . ?
C1 P1 W1 P3 175.1(4) . . . . ?
C2 P1 W1 P3 49.2(5) . . . . ?
C3 P1 W1 P3 -68.5(5) . . . . ?
C1 P1 W1 P4 83.9(3) . . . . ?
C2 P1 W1 P4 -41.9(4) . . . . ?
C3 P1 W1 P4 -159.7(4) . . . . ?
C1 P1 W1 P2 -105.8(3) . . . . ?
C2 P1 W1 P2 128.3(4) . . . . ?
C3 P1 W1 P2 10.6(4) . . . . ?
C1 P1 W1 Cl1 167.6(3) . . . . ?
C2 P1 W1 Cl1 41.7(4) . . . . ?
C3 P1 W1 Cl1 -76.0(4) . . . . ?
C6 P2 W1 C13 36.2(4) . . . . ?
C5 P2 W1 C13 161.6(4) . . . . ?
C4 P2 W1 C13 -83.1(4) . . . . ?
C6 P2 W1 P3 -60.5(4) . . . . ?
C5 P2 W1 P3 65.0(3) . . . . ?
C4 P2 W1 P3 -179.7(3) . . . . ?
C6 P2 W1 P1 132.7(4) . . . . ?
C5 P2 W1 P1 -101.9(3) . . . . ?
C4 P2 W1 P1 13.4(3) . . . . ?
C6 P2 W1 Cl1 -144.2(4) . . . . ?
C5 P2 W1 Cl1 -18.7(3) . . . . ?
C4 P2 W1 Cl1 96.6(3) . . . . ?
C23 P7 W2 C14 19.6(10) . . . . ?
C24 P7 W2 C14 179.1(10) . . . . ?
C25 P7 W2 C14 -86.8(5) . . . . ?
C22 P7 W2 C14 96.8(8) . . . . ?
C23 P7 W2 P6 -72.3(9) . . . . ?
C24 P7 W2 P6 87.2(9) . . . . ?
C25 P7 W2 P6 -178.7(5) . . . . ?
C22 P7 W2 P6 4.9(8) . . . . ?
C23 P7 W2 P5 -154.2(10) . . . . ?
C24 P7 W2 P5 5.3(11) . . . . ?
C25 P7 W2 P5 99.4(7) . . . . ?
C22 P7 W2 P5 -77.0(10) . . . . ?
C23 P7 W2 P8 118.3(9) . . . . ?
C24 P7 W2 P8 -82.1(9) . . . . ?
C25 P7 W2 P8 12.0(5) . . . . ?
C22 P7 W2 P8 -164.4(8) . . . . ?
C23 P7 W2 Cl2 -158.5(9) . . . . ?
C24 P7 W2 Cl2 1.0(9) . . . . ?
C25 P7 W2 Cl2 95.1(5) . . . . ?
C22 P7 W2 Cl2 -81.3(8) . . . . ?
C20 P6 W2 C14 -7.0(9) . . . . ?
C19 P6 W2 C14 -172.6(6) . . . . ?
C18 P6 W2 C14 84.8(7) . . . . ?
C21 P6 W2 C14 -81.2(7) . . . . ?
C20 P6 W2 P7 87.3(9) . . . . ?
C19 P6 W2 P7 -78.4(6) . . . . ?
C18 P6 W2 P7 179.0(6) . . . . ?
C21 P6 W2 P7 13.1(6) . . . . ?
C20 P6 W2 P5 -103.4(9) . . . . ?
C19 P6 W2 P5 90.9(6) . . . . ?
C18 P6 W2 P5 -11.6(6) . . . . ?
C21 P6 W2 P5 -177.6(6) . . . . ?
C20 P6 W2 P8 162.2(10) . . . . ?
C19 P6 W2 P8 -3.5(9) . . . . ?
C18 P6 W2 P8 -106.0(9) . . . . ?
C21 P6 W2 P8 88.0(9) . . . . ?
C20 P6 W2 Cl2 173.3(9) . . . . ?
C19 P6 W2 Cl2 7.6(6) . . . . ?
C18 P6 W2 Cl2 -95.0(7) . . . . ?
C21 P6 W2 Cl2 99.1(6) . . . . ?
C16 P5 W2 C14 167.0(12) . . . . ?
C15 P5 W2 C14 0.9(7) . . . . ?
C17 P5 W2 C14 -101.2(6) . . . . ?
C30 P5 W2 C14 88.4(8) . . . . ?
C16 P5 W2 P7 -19.3(14) . . . . ?
C15 P5 W2 P7 174.6(8) . . . . ?
C17 P5 W2 P7 72.5(8) . . . . ?
C30 P5 W2 P7 -97.9(10) . . . . ?
C16 P5 W2 P6 -101.5(12) . . . . ?
C15 P5 W2 P6 92.4(7) . . . . ?
C17 P5 W2 P6 -9.7(6) . . . . ?
C30 P5 W2 P6 179.9(8) . . . . ?
C16 P5 W2 P8 67.5(12) . . . . ?
C15 P5 W2 P8 -98.5(7) . . . . ?
C17 P5 W2 P8 159.4(6) . . . . ?
C30 P5 W2 P8 -11.1(8) . . . . ?
C16 P5 W2 Cl2 -15.0(12) . . . . ?
C15 P5 W2 Cl2 179.0(7) . . . . ?
C17 P5 W2 Cl2 76.9(6) . . . . ?
C30 P5 W2 Cl2 -93.6(8) . . . . ?
C28 P8 W2 C14 -169.6(17) . . . . ?
C27 P8 W2 C14 -1.1(5) . . . . ?
C26 P8 W2 C14 104.3(6) . . . . ?
C29 P8 W2 C14 -104.3(8) . . . . ?
C28 P8 W2 P7 96.7(17) . . . . ?
C27 P8 W2 P7 -94.8(4) . . . . ?
C26 P8 W2 P7 10.6(5) . . . . ?
C29 P8 W2 P7 162.0(8) . . . . ?
C28 P8 W2 P6 21.3(18) . . . . ?
C27 P8 W2 P6 -170.2(6) . . . . ?
C26 P8 W2 P6 -64.8(8) . . . . ?
C29 P8 W2 P6 86.7(10) . . . . ?
C28 P8 W2 P5 -72.5(17) . . . . ?
C27 P8 W2 P5 96.0(4) . . . . ?
C26 P8 W2 P5 -158.6(5) . . . . ?
C29 P8 W2 P5 -7.2(8) . . . . ?
C28 P8 W2 Cl2 10.3(17) . . . . ?
C27 P8 W2 Cl2 178.7(4) . . . . ?
C26 P8 W2 Cl2 -75.9(5) . . . . ?
C29 P8 W2 Cl2 75.6(8) . . . . ?
